data_7019631
loop_
_publ_author_name
'Sun, Sha'
'Ren, Zhi-Gang'
'Yang, Ju-Hua'
'He, Run-Tian'
'Wang, Fan'
'Wu, Xin-Yi'
'Gong, Wei-Jie'
'Li, Hong-Xi'
'Lang, Jian-Ping'

_publ_section_title
;
 Formation of N-heterocyclic diphosphine ligands from Ag(i)-assisted
 condensation reactions between bdppeda and formaldehyde and their
 binuclear silver(i) complexes.
;
_journal_issue 27
_journal_name_full 'Dalton transactions (Cambridge, England : 2003)'
_journal_page_first 8447
_journal_page_last 8454
_journal_paper_doi 10.1039/c2dt30860f
_journal_volume 41
_journal_year 2012
_chemical_formula_moiety 'C58 H60 Ag2 Cl2 N4 P4, 2(C H4 O)'
_chemical_formula_sum 'C60 H68 Ag2 Cl2 N4 O2 P4'
_chemical_formula_weight 1287.70
_chemical_name_systematic
;
?
;
_space_group_IT_number 2
_symmetry_cell_setting triclinic
_symmetry_space_group_name_Hall '-P 1'
_symmetry_space_group_name_H-M 'P -1'
_atom_sites_solution_hydrogens geom
_atom_sites_solution_primary direct
_atom_sites_solution_secondary difmap
_cell_angle_alpha 109.74(3)
_cell_angle_beta 98.42(3)
_cell_angle_gamma 91.44(3)
_cell_formula_units_Z 1
_cell_length_a 9.814(2)
_cell_length_b 11.780(2)
_cell_length_c 13.337(3)
_cell_measurement_reflns_used 6668
_cell_measurement_temperature 223(2)
_cell_measurement_theta_max 27.4971
_cell_measurement_theta_min 3.1682
_cell_volume 1431.0(6)
_computing_cell_refinement 'CrystalClear, Ver. 1.30 (Rigaku/MSC, 2001)'
_computing_data_collection 'CrystalClear, Ver. 1.30 (Rigaku/MSC, 2001)'
_computing_data_reduction 'CrystalStructure, Ver. 3.60 (Rigaku/MSC,2004)'
_computing_molecular_graphics 'SHELXS-97 (Sheldrick, 1990)'
_computing_structure_refinement 'SHELXL-97 (Sheldrick, 1997)'
_computing_structure_solution 'SHELXS-97 (Sheldrick, 1990)'
_diffrn_ambient_temperature 223(2)
_diffrn_measured_fraction_theta_full 0.979
_diffrn_measured_fraction_theta_max 0.979
_diffrn_measurement_device_type 'Rigaku Mercury'
_diffrn_measurement_method /w
_diffrn_radiation_monochromator graphite
_diffrn_radiation_source 'fine-focus sealed tube'
_diffrn_radiation_type MoK\a
_diffrn_radiation_wavelength 0.71073
_diffrn_reflns_av_R_equivalents 0.0251
_diffrn_reflns_av_sigmaI/netI 0.0418
_diffrn_reflns_limit_h_max 12
_diffrn_reflns_limit_h_min -12
_diffrn_reflns_limit_k_max 15
_diffrn_reflns_limit_k_min -12
_diffrn_reflns_limit_l_max 16
_diffrn_reflns_limit_l_min -17
_diffrn_reflns_number 13124
_diffrn_reflns_theta_full 27.48
_diffrn_reflns_theta_max 27.48
_diffrn_reflns_theta_min 3.29
_diffrn_standards_decay_% 0
_diffrn_standards_interval_count 0
_diffrn_standards_interval_time 0
_diffrn_standards_number 0
_exptl_absorpt_coefficient_mu 0.936
_exptl_absorpt_correction_T_max 1.0000
_exptl_absorpt_correction_T_min 0.7447
_exptl_absorpt_correction_type multi-scan
_exptl_absorpt_process_details 'Jacobson, R. (1998) Private communication to Rigaku Company, Tokyo, Japan.'
_exptl_crystal_colour colorless
_exptl_crystal_density_diffrn 1.494
_exptl_crystal_density_method 'not measured'
_exptl_crystal_description block
_exptl_crystal_F_000 660
_exptl_crystal_size_max 0.35
_exptl_crystal_size_mid 0.20
_exptl_crystal_size_min 0.10
_refine_diff_density_max 0.555
_refine_diff_density_min -0.442
_refine_diff_density_rms 0.097
_refine_ls_extinction_method none
_refine_ls_goodness_of_fit_ref 1.068
_refine_ls_hydrogen_treatment constr
_refine_ls_matrix_type full
_refine_ls_number_parameters 335
_refine_ls_number_reflns 6420
_refine_ls_number_restraints 0
_refine_ls_restrained_S_all 1.068
_refine_ls_R_factor_all 0.0456
_refine_ls_R_factor_gt 0.0346
_refine_ls_shift/su_max 0.001
_refine_ls_shift/su_mean 0.000
_refine_ls_structure_factor_coef Fsqd
_refine_ls_weighting_details 'calc w=1/[\s^2^(Fo^2^)+(0.0398P)^2^+0.0000P] where P=(Fo^2^+2Fc^2^)/3'
_refine_ls_weighting_scheme calc
_refine_ls_wR_factor_gt 0.0755
_refine_ls_wR_factor_ref 0.0796
_reflns_number_gt 5471
_reflns_number_total 6420
_reflns_threshold_expression >2sigma(I)
_cod_data_source_file c2dt30860f.txt
_cod_data_source_block 3^.^2CH^3^OH
_cod_original_cell_volume 1431.0(5)
_cod_database_code 7019631

loop_
_symmetry_equiv_pos_as_xyz
'x, y, z'
'-x, -y, -z'

loop_
_atom_site_label
_atom_site_type_symbol
_atom_site_fract_x
_atom_site_fract_y
_atom_site_fract_z
_atom_site_U_iso_or_equiv
_atom_site_adp_type
_atom_site_occupancy
_atom_site_symmetry_multiplicity
_atom_site_calc_flag
_atom_site_refinement_flags
Ag1 Ag 0.536443(18) 0.633722(17) 0.624361(14) 0.03023(7) Uani 1 1 d .
P1 P 0.76537(6) 0.67467(6) 0.73935(5) 0.02553(14) Uani 1 1 d .
P2 P 0.65153(6) 0.23178(6) 0.33481(5) 0.02676(14) Uani 1 1 d .
Cl1 Cl 0.38466(6) 0.42452(5) 0.56974(4) 0.03262(14) Uani 1 1 d .
N1 N 0.8607(2) 0.44926(19) 0.69100(15) 0.0299(5) Uani 1 1 d .
N2 N 0.8506(2) 0.2955(2) 0.51843(15) 0.0329(5) Uani 1 1 d .
C1 C 0.8974(2) 0.5708(2) 0.69039(19) 0.0295(5) Uani 1 1 d .
H1A H 0.9060 0.5659 0.6168 0.035 Uiso 1 1 calc R
H1B H 0.9870 0.6023 0.7366 0.035 Uiso 1 1 calc R
C2 C 0.9824(3) 0.3777(3) 0.6884(2) 0.0410(7) Uani 1 1 d .
H2A H 0.9675 0.3120 0.7161 0.049 Uiso 1 1 calc R
H2B H 1.0652 0.4289 0.7316 0.049 Uiso 1 1 calc R
C3 C 0.9969(3) 0.3279(3) 0.5706(2) 0.0429(7) Uani 1 1 d .
H3A H 1.0401 0.3890 0.5479 0.052 Uiso 1 1 calc R
H3B H 1.0506 0.2567 0.5551 0.052 Uiso 1 1 calc R
C4 C 0.7665(3) 0.3750(2) 0.59125(19) 0.0335(6) Uani 1 1 d .
H4A H 0.6972 0.3265 0.6088 0.040 Uiso 1 1 calc R
H4B H 0.7185 0.4274 0.5566 0.040 Uiso 1 1 calc R
C5 C 0.8278(3) 0.2922(3) 0.40795(19) 0.0344(6) Uani 1 1 d .
H5A H 0.8949 0.2420 0.3694 0.041 Uiso 1 1 calc R
H5B H 0.8447 0.3743 0.4075 0.041 Uiso 1 1 calc R
C6 C 0.8464(2) 0.8182(2) 0.74357(19) 0.0293(5) Uani 1 1 d .
C7 C 0.9390(3) 0.8919(3) 0.8321(2) 0.0403(6) Uani 1 1 d .
H7 H 0.9664 0.8661 0.8909 0.048 Uiso 1 1 calc R
C8 C 0.9911(3) 1.0027(3) 0.8345(2) 0.0503(8) Uani 1 1 d .
H8 H 1.0534 1.0520 0.8950 0.060 Uiso 1 1 calc R
C9 C 0.9526(3) 1.0416(3) 0.7489(2) 0.0508(8) Uani 1 1 d .
H9 H 0.9867 1.1180 0.7515 0.061 Uiso 1 1 calc R
C10 C 0.8637(3) 0.9677(3) 0.6591(2) 0.0503(8) Uani 1 1 d .
H10 H 0.8391 0.9929 0.5996 0.060 Uiso 1 1 calc R
C11 C 0.8108(3) 0.8569(3) 0.6567(2) 0.0387(6) Uani 1 1 d .
H11 H 0.7501 0.8072 0.5954 0.046 Uiso 1 1 calc R
C12 C 0.7788(2) 0.6900(2) 0.88124(18) 0.0284(5) Uani 1 1 d .
C13 C 0.6747(3) 0.7440(2) 0.9361(2) 0.0348(6) Uani 1 1 d .
H13 H 0.6012 0.7722 0.8997 0.042 Uiso 1 1 calc R
C14 C 0.6769(3) 0.7572(3) 1.0438(2) 0.0424(7) Uani 1 1 d .
H14 H 0.6068 0.7957 1.0805 0.051 Uiso 1 1 calc R
C15 C 0.7839(3) 0.7130(3) 1.0967(2) 0.0426(7) Uani 1 1 d .
H15 H 0.7847 0.7191 1.1689 0.051 Uiso 1 1 calc R
C16 C 0.8878(3) 0.6607(3) 1.0440(2) 0.0438(7) Uani 1 1 d .
H16 H 0.9606 0.6321 1.0807 0.053 Uiso 1 1 calc R
C17 C 0.8872(3) 0.6492(3) 0.9367(2) 0.0360(6) Uani 1 1 d .
H17 H 0.9599 0.6139 0.9015 0.043 Uiso 1 1 calc R
C18 C 0.6339(3) 0.0792(2) 0.33739(19) 0.0344(6) Uani 1 1 d .
C19 C 0.5023(4) 0.0193(3) 0.3051(3) 0.0648(10) Uani 1 1 d .
H19 H 0.4280 0.0574 0.2808 0.078 Uiso 1 1 calc R
C20 C 0.4793(5) -0.0961(4) 0.3085(4) 0.0846(13) Uani 1 1 d .
H20 H 0.3906 -0.1367 0.2847 0.102 Uiso 1 1 calc R
C21 C 0.5864(6) -0.1505(3) 0.3467(3) 0.0790(13) Uani 1 1 d .
H21 H 0.5700 -0.2260 0.3540 0.095 Uiso 1 1 calc R
C22 C 0.7153(5) -0.0957(3) 0.3739(3) 0.0739(12) Uani 1 1 d .
H22 H 0.7892 -0.1353 0.3967 0.089 Uiso 1 1 calc R
C23 C 0.7405(4) 0.0193(3) 0.3686(3) 0.0573(9) Uani 1 1 d .
H23 H 0.8312 0.0557 0.3865 0.069 Uiso 1 1 calc R
C24 C 0.6809(2) 0.2162(2) 0.19884(19) 0.0309(5) Uani 1 1 d .
C25 C 0.6805(3) 0.1055(3) 0.1171(2) 0.0443(7) Uani 1 1 d .
H25 H 0.6655 0.0332 0.1305 0.053 Uiso 1 1 calc R
C26 C 0.7021(4) 0.1016(3) 0.0152(2) 0.0579(9) Uani 1 1 d .
H26 H 0.6997 0.0266 -0.0404 0.069 Uiso 1 1 calc R
C27 C 0.7270(3) 0.2065(3) -0.0045(2) 0.0551(9) Uani 1 1 d .
H27 H 0.7446 0.2028 -0.0729 0.066 Uiso 1 1 calc R
C28 C 0.7264(3) 0.3173(3) 0.0752(2) 0.0476(7) Uani 1 1 d .
H28 H 0.7426 0.3890 0.0611 0.057 Uiso 1 1 calc R
C29 C 0.7017(3) 0.3227(3) 0.1768(2) 0.0378(6) Uani 1 1 d .
H29 H 0.6990 0.3982 0.2308 0.045 Uiso 1 1 calc R
C30 C 0.5970(4) 0.4183(4) 0.8552(3) 0.0675(10) Uani 1 1 d .
H30A H 0.6140 0.4964 0.9128 0.101 Uiso 1 1 calc R
H30B H 0.5401 0.3644 0.8762 0.101 Uiso 1 1 calc R
H30C H 0.5496 0.4283 0.7900 0.101 Uiso 1 1 calc R
O1 O 0.7242(3) 0.3686(2) 0.83597(18) 0.0672(7) Uani 1 1 d .
H1O1 H 0.7569 0.4058 0.7991 0.101 Uiso 1 1 d R

loop_
_atom_site_aniso_label
_atom_site_aniso_U_11
_atom_site_aniso_U_22
_atom_site_aniso_U_33
_atom_site_aniso_U_23
_atom_site_aniso_U_13
_atom_site_aniso_U_12
Ag1 0.02795(11) 0.02773(11) 0.03111(11) 0.00684(8) 0.00056(7) 0.00296(8)
P1 0.0255(3) 0.0247(3) 0.0249(3) 0.0083(2) 0.0004(2) 0.0006(2)
P2 0.0277(3) 0.0249(3) 0.0262(3) 0.0080(2) 0.0017(2) 0.0042(3)
Cl1 0.0402(3) 0.0265(3) 0.0303(3) 0.0092(2) 0.0058(3) -0.0027(3)
N1 0.0362(11) 0.0273(12) 0.0260(10) 0.0103(9) 0.0010(9) 0.0045(9)
N2 0.0353(11) 0.0337(12) 0.0261(10) 0.0075(9) -0.0005(9) 0.0081(10)
C1 0.0296(12) 0.0311(14) 0.0287(12) 0.0120(10) 0.0038(10) 0.0028(10)
C2 0.0473(16) 0.0347(16) 0.0361(14) 0.0116(12) -0.0083(12) 0.0115(13)
C3 0.0349(14) 0.0481(18) 0.0373(14) 0.0072(13) -0.0046(12) 0.0180(13)
C4 0.0315(13) 0.0348(15) 0.0291(12) 0.0062(11) 0.0009(10) 0.0043(11)
C5 0.0281(13) 0.0408(16) 0.0306(12) 0.0091(11) 0.0012(10) 0.0012(11)
C6 0.0294(13) 0.0257(13) 0.0322(12) 0.0097(10) 0.0047(10) 0.0013(10)
C7 0.0464(16) 0.0349(16) 0.0364(14) 0.0131(12) -0.0033(12) -0.0066(13)
C8 0.0586(19) 0.0402(18) 0.0428(15) 0.0111(13) -0.0090(14) -0.0180(15)
C9 0.0584(19) 0.0336(17) 0.0591(18) 0.0201(14) -0.0015(15) -0.0113(14)
C10 0.0604(19) 0.0449(19) 0.0513(17) 0.0291(15) -0.0017(15) -0.0061(15)
C11 0.0414(15) 0.0367(16) 0.0350(13) 0.0131(12) -0.0032(12) -0.0064(12)
C12 0.0298(12) 0.0255(13) 0.0267(11) 0.0076(10) -0.0010(10) -0.0038(10)
C13 0.0333(13) 0.0351(15) 0.0343(13) 0.0111(11) 0.0021(11) 0.0012(11)
C14 0.0448(16) 0.0402(17) 0.0377(14) 0.0048(12) 0.0149(12) -0.0019(13)
C15 0.0570(18) 0.0426(17) 0.0253(12) 0.0097(12) 0.0047(12) -0.0050(14)
C16 0.0520(17) 0.0462(18) 0.0292(13) 0.0129(12) -0.0052(12) 0.0035(14)
C17 0.0368(14) 0.0390(16) 0.0292(12) 0.0093(11) 0.0014(11) 0.0042(12)
C18 0.0474(16) 0.0265(14) 0.0289(12) 0.0086(10) 0.0063(11) 0.0104(12)
C19 0.056(2) 0.0378(19) 0.106(3) 0.0313(19) 0.0117(19) 0.0043(16)
C20 0.092(3) 0.041(2) 0.129(4) 0.036(2) 0.028(3) -0.003(2)
C21 0.146(4) 0.035(2) 0.064(2) 0.0241(17) 0.024(3) 0.012(2)
C22 0.121(4) 0.041(2) 0.0498(19) 0.0139(16) -0.015(2) 0.034(2)
C23 0.070(2) 0.0376(19) 0.0551(18) 0.0104(14) -0.0075(16) 0.0204(16)
C24 0.0260(12) 0.0365(15) 0.0296(12) 0.0112(11) 0.0022(10) 0.0067(11)
C25 0.0611(19) 0.0365(17) 0.0343(14) 0.0096(12) 0.0098(13) 0.0134(14)
C26 0.082(2) 0.053(2) 0.0338(15) 0.0054(14) 0.0172(15) 0.0194(18)
C27 0.063(2) 0.076(3) 0.0349(15) 0.0277(16) 0.0130(14) 0.0105(18)
C28 0.0443(16) 0.059(2) 0.0462(16) 0.0286(16) 0.0034(13) -0.0017(15)
C29 0.0405(15) 0.0398(16) 0.0328(13) 0.0139(12) 0.0016(11) 0.0005(12)
C30 0.079(3) 0.060(2) 0.066(2) 0.0284(19) 0.0079(19) -0.018(2)
O1 0.095(2) 0.0562(16) 0.0622(14) 0.0340(12) 0.0187(13) -0.0030(14)

loop_
_atom_type_symbol
_atom_type_description
_atom_type_scat_dispersion_real
_atom_type_scat_dispersion_imag
_atom_type_scat_source
C C 0.0033 0.0016 'International Tables Vol C Tables 4.2.6.8 and 6.1.1.4'
H H 0.0000 0.0000 'International Tables Vol C Tables 4.2.6.8 and 6.1.1.4'
N N 0.0061 0.0033 'International Tables Vol C Tables 4.2.6.8 and 6.1.1.4'
O O 0.0106 0.0060 'International Tables Vol C Tables 4.2.6.8 and 6.1.1.4'
P P 0.1023 0.0942 'International Tables Vol C Tables 4.2.6.8 and 6.1.1.4'
Cl Cl 0.1484 0.1585 'International Tables Vol C Tables 4.2.6.8 and 6.1.1.4'
Ag Ag -0.8971 1.1015 'International Tables Vol C Tables 4.2.6.8 and 6.1.1.4'

loop_
_geom_angle_atom_site_label_1
_geom_angle_atom_site_label_2
_geom_angle_atom_site_label_3
_geom_angle
_geom_angle_site_symmetry_1
_geom_angle_site_symmetry_3
P1 Ag1 P2 122.79(3) . 2_666
P1 Ag1 Cl1 122.47(3) . .
P2 Ag1 Cl1 97.38(3) 2_666 .
P1 Ag1 Cl1 99.39(3) . 2_666
P2 Ag1 Cl1 119.36(3) 2_666 2_666
Cl1 Ag1 Cl1 92.89(4) . 2_666
C12 P1 C6 103.82(11) . .
C12 P1 C1 104.00(12) . .
C6 P1 C1 101.04(11) . .
C12 P1 Ag1 119.61(8) . .
C6 P1 Ag1 109.45(8) . .
C1 P1 Ag1 116.68(8) . .
C18 P2 C24 106.04(12) . .
C18 P2 C5 104.88(13) . .
C24 P2 C5 98.22(11) . .
C18 P2 Ag1 120.27(9) . 2_666
C24 P2 Ag1 107.33(9) . 2_666
C5 P2 Ag1 117.37(10) . 2_666
Ag1 Cl1 Ag1 87.11(4) . 2_666
C1 N1 C2 111.5(2) . .
C1 N1 C4 112.17(18) . .
C2 N1 C4 102.5(2) . .
C5 N2 C4 116.5(2) . .
C5 N2 C3 112.7(2) . .
C4 N2 C3 107.21(19) . .
N1 C1 P1 110.94(16) . .
N1 C1 H1A 109.5 . .
P1 C1 H1A 109.5 . .
N1 C1 H1B 109.5 . .
P1 C1 H1B 109.5 . .
H1A C1 H1B 108.0 . .
N1 C2 C3 104.59(19) . .
N1 C2 H2A 110.8 . .
C3 C2 H2A 110.8 . .
N1 C2 H2B 110.8 . .
C3 C2 H2B 110.8 . .
H2A C2 H2B 108.9 . .
N2 C3 C2 101.3(2) . .
N2 C3 H3A 111.5 . .
C2 C3 H3A 111.5 . .
N2 C3 H3B 111.5 . .
C2 C3 H3B 111.5 . .
H3A C3 H3B 109.3 . .
N2 C4 N1 107.79(19) . .
N2 C4 H4A 110.1 . .
N1 C4 H4A 110.1 . .
N2 C4 H4B 110.1 . .
N1 C4 H4B 110.1 . .
H4A C4 H4B 108.5 . .
N2 C5 P2 113.70(18) . .
N2 C5 H5A 108.8 . .
P2 C5 H5A 108.8 . .
N2 C5 H5B 108.8 . .
P2 C5 H5B 108.8 . .
H5A C5 H5B 107.7 . .
C11 C6 C7 118.6(2) . .
C11 C6 P1 118.90(18) . .
C7 C6 P1 122.51(19) . .
C8 C7 C6 120.5(2) . .
C8 C7 H7 119.7 . .
C6 C7 H7 119.7 . .
C9 C8 C7 120.5(3) . .
C9 C8 H8 119.8 . .
C7 C8 H8 119.8 . .
C8 C9 C10 119.6(3) . .
C8 C9 H9 120.2 . .
C10 C9 H9 120.2 . .
C9 C10 C11 120.1(3) . .
C9 C10 H10 120.0 . .
C11 C10 H10 120.0 . .
C10 C11 C6 120.7(2) . .
C10 C11 H11 119.6 . .
C6 C11 H11 119.6 . .
C13 C12 C17 118.6(2) . .
C13 C12 P1 117.95(18) . .
C17 C12 P1 123.5(2) . .
C12 C13 C14 121.2(2) . .
C12 C13 H13 119.4 . .
C14 C13 H13 119.4 . .
C13 C14 C15 119.3(3) . .
C13 C14 H14 120.3 . .
C15 C14 H14 120.3 . .
C16 C15 C14 120.1(2) . .
C16 C15 H15 119.9 . .
C14 C15 H15 119.9 . .
C15 C16 C17 120.7(3) . .
C15 C16 H16 119.6 . .
C17 C16 H16 119.6 . .
C16 C17 C12 120.1(3) . .
C16 C17 H17 120.0 . .
C12 C17 H17 120.0 . .
C23 C18 C19 118.0(3) . .
C23 C18 P2 124.7(2) . .
C19 C18 P2 117.3(2) . .
C20 C19 C18 120.8(3) . .
C20 C19 H19 119.6 . .
C18 C19 H19 119.6 . .
C21 C20 C19 119.8(4) . .
C21 C20 H20 120.1 . .
C19 C20 H20 120.1 . .
C22 C21 C20 120.0(4) . .
C22 C21 H21 120.0 . .
C20 C21 H21 120.0 . .
C21 C22 C23 120.8(4) . .
C21 C22 H22 119.6 . .
C23 C22 H22 119.6 . .
C18 C23 C22 120.5(4) . .
C18 C23 H23 119.8 . .
C22 C23 H23 119.8 . .
C25 C24 C29 119.1(2) . .
C25 C24 P2 123.6(2) . .
C29 C24 P2 117.2(2) . .
C24 C25 C26 120.0(3) . .
C24 C25 H25 120.0 . .
C26 C25 H25 120.0 . .
C27 C26 C25 120.5(3) . .
C27 C26 H26 119.8 . .
C25 C26 H26 119.8 . .
C26 C27 C28 120.4(3) . .
C26 C27 H27 119.8 . .
C28 C27 H27 119.8 . .
C27 C28 C29 119.8(3) . .
C27 C28 H28 120.1 . .
C29 C28 H28 120.1 . .
C28 C29 C24 120.2(3) . .
C28 C29 H29 119.9 . .
C24 C29 H29 119.9 . .
O1 C30 H30A 109.5 . .
O1 C30 H30B 109.5 . .
H30A C30 H30B 109.5 . .
O1 C30 H30C 109.5 . .
H30A C30 H30C 109.5 . .
H30B C30 H30C 109.5 . .
C30 O1 H1O1 104.6 . .

loop_
_geom_bond_atom_site_label_1
_geom_bond_atom_site_label_2
_geom_bond_distance
_geom_bond_site_symmetry_2
Ag1 P1 2.4633(11) .
Ag1 P2 2.4634(10) 2_666
Ag1 Cl1 2.6660(11) .
Ag1 Cl1 2.6807(9) 2_666
P1 C12 1.824(2) .
P1 C6 1.830(3) .
P1 C1 1.841(3) .
P2 C18 1.813(3) .
P2 C24 1.827(2) .
P2 C5 1.850(2) .
P2 Ag1 2.4634(10) 2_666
Cl1 Ag1 2.6807(9) 2_666
N1 C1 1.470(3) .
N1 C2 1.478(3) .
N1 C4 1.484(3) .
N2 C5 1.444(3) .
N2 C4 1.470(3) .
N2 C3 1.481(3) .
C1 H1A 0.9800 .
C1 H1B 0.9800 .
C2 C3 1.509(4) .
C2 H2A 0.9800 .
C2 H2B 0.9800 .
C3 H3A 0.9800 .
C3 H3B 0.9800 .
C4 H4A 0.9800 .
C4 H4B 0.9800 .
C5 H5A 0.9800 .
C5 H5B 0.9800 .
C6 C11 1.385(3) .
C6 C7 1.389(3) .
C7 C8 1.378(4) .
C7 H7 0.9400 .
C8 C9 1.375(4) .
C8 H8 0.9400 .
C9 C10 1.380(4) .
C9 H9 0.9400 .
C10 C11 1.381(4) .
C10 H10 0.9400 .
C11 H11 0.9400 .
C12 C13 1.386(4) .
C12 C17 1.395(3) .
C13 C14 1.389(4) .
C13 H13 0.9400 .
C14 C15 1.390(4) .
C14 H14 0.9400 .
C15 C16 1.364(4) .
C15 H15 0.9400 .
C16 C17 1.391(4) .
C16 H16 0.9400 .
C17 H17 0.9400 .
C18 C23 1.368(4) .
C18 C19 1.392(4) .
C19 C20 1.390(5) .
C19 H19 0.9400 .
C20 C21 1.368(6) .
C20 H20 0.9400 .
C21 C22 1.347(6) .
C21 H21 0.9400 .
C22 C23 1.398(5) .
C22 H22 0.9400 .
C23 H23 0.9400 .
C24 C25 1.388(4) .
C24 C29 1.399(4) .
C25 C26 1.391(4) .
C25 H25 0.9400 .
C26 C27 1.371(5) .
C26 H26 0.9400 .
C27 C28 1.379(5) .
C27 H27 0.9400 .
C28 C29 1.391(4) .
C28 H28 0.9400 .
C29 H29 0.9400 .
C30 O1 1.414(5) .
C30 H30A 0.9700 .
C30 H30B 0.9700 .
C30 H30C 0.9700 .
O1 H1O1 0.8500 .
